data_8103260
loop_
_publ_author_name
'Irvin Booysen'
'Thulani Hlela'
'Anna Soares'
'Thomas Gerber'
'Eric Hosten'
'Richard Betz'

_publ_section_title
;
 Refinement of the crystal structure of
 2-{2-[2-(1H-benzo[d]imidazol-2-ylphenyl)disulfanyl]phenyl}-1H-benzo[d]imidazole-N,N'-diium
 sulfate tetrahydrate, [C26H20N4S2][SO4] &#x2022; 4H2O, at 100 K
;
_journal_issue 4
_journal_name_full 'Zeitschrift f\"ur Kristallographie - New Crystal Structures'
_journal_page_first 639
_journal_volume 226
_journal_year 2011
_chemical_formula_moiety 'C26 H20 N4 S2, O4 S, 4(H2 O)'
_chemical_formula_sum 'C26 H28 N4 O8 S3'
_chemical_formula_weight 620.70
_chemical_name_systematic
;2-(2-(2-(2-(1<i>H</i>-benzo[<i>d</i>]imidazol-2-yl)phenyl)disulfanyl)phenyl)
-1<i>H</i>-benzo[<i>d</i>]imidazole-<i>N</i>,<i>N'</i>-dionium sulfate 
tetrahydrate
;
_space_group_IT_number 14
_symmetry_cell_setting monoclinic
_symmetry_space_group_name_Hall '-P 2ybc'
_symmetry_space_group_name_H-M 'P 1 21/c 1'
_atom_sites_solution_hydrogens geom
_atom_sites_solution_primary direct
_atom_sites_solution_secondary difmap
_audit_creation_method SHELXL-97
_cell_angle_alpha 90.00
_cell_angle_beta 90.2060(10)
_cell_angle_gamma 90.00
_cell_formula_units_Z 4
_cell_length_a 14.8050(3)
_cell_length_b 15.1570(4)
_cell_length_c 12.3130(3)
_cell_measurement_reflns_used 9699
_cell_measurement_temperature 100(2)
_cell_measurement_theta_max 28.32
_cell_measurement_theta_min 3.06
_cell_volume 2763.01(11)
_computing_cell_refinement 'Bruker SAINT (Bruker, 2010)'
_computing_data_collection 'Bruker APEX2 (Bruker, 2010)'
_computing_data_reduction 'Bruker SAINT (Bruker, 2010)'
_computing_molecular_graphics 'ORTEPIII (Farrugia, 1997), MERCURY (Macrae et al., 2008)'
_computing_publication_material 'SHELXL97 (Sheldrick, 2008), PLATON (Spek, 2009)'
_computing_structure_refinement 'SHELXL-97 (Sheldrick, 2008)'
_computing_structure_solution 'SIR97 (Altomare et al., 1999)'
_diffrn_ambient_temperature 100(2)
_diffrn_measured_fraction_theta_full 0.998
_diffrn_measured_fraction_theta_max 0.998
_diffrn_measurement_device_type 'Bruker APEX-II CCD'
_diffrn_measurement_method '\f and \w scans'
_diffrn_radiation_monochromator graphite
_diffrn_radiation_source 'fine-focus sealed tube'
_diffrn_radiation_type MoK\a
_diffrn_radiation_wavelength 0.71069
_diffrn_reflns_av_R_equivalents 0.0160
_diffrn_reflns_av_sigmaI/netI 0.0100
_diffrn_reflns_limit_h_max 19
_diffrn_reflns_limit_h_min -18
_diffrn_reflns_limit_k_max 19
_diffrn_reflns_limit_k_min -20
_diffrn_reflns_limit_l_max 16
_diffrn_reflns_limit_l_min -16
_diffrn_reflns_number 48123
_diffrn_reflns_theta_full 28.34
_diffrn_reflns_theta_max 28.34
_diffrn_reflns_theta_min 1.38
_exptl_absorpt_coefficient_mu 0.326
_exptl_absorpt_correction_T_max 1.0000
_exptl_absorpt_correction_T_min 0.9019
_exptl_absorpt_correction_type multi-scan
_exptl_absorpt_process_details
;
Bruker (2008). SADABS v2008/1. Bruker Inc., Madison, Wisconsin, USA.
;
_exptl_crystal_colour green
_exptl_crystal_density_diffrn 1.492
_exptl_crystal_density_method 'not measured'
_exptl_crystal_description block
_exptl_crystal_F_000 1296
_exptl_crystal_size_max 0.536
_exptl_crystal_size_mid 0.441
_exptl_crystal_size_min 0.256
_refine_diff_density_max 0.979
_refine_diff_density_min -0.371
_refine_diff_density_rms 0.060
_refine_ls_extinction_method none
_refine_ls_goodness_of_fit_ref 1.099
_refine_ls_hydrogen_treatment mixed
_refine_ls_matrix_type full
_refine_ls_number_parameters 407
_refine_ls_number_reflns 6892
_refine_ls_number_restraints 12
_refine_ls_restrained_S_all 1.101
_refine_ls_R_factor_all 0.0405
_refine_ls_R_factor_gt 0.0368
_refine_ls_shift/su_max 0.001
_refine_ls_shift/su_mean 0.000
_refine_ls_structure_factor_coef Fsqd
_refine_ls_weighting_details 'calc w=1/[\s^2^(Fo^2^)+(0.0423P)^2^+2.8536P] where P=(Fo^2^+2Fc^2^)/3'
_refine_ls_weighting_scheme calc
_refine_ls_wR_factor_gt 0.0995
_refine_ls_wR_factor_ref 0.1023
_reflns_number_gt 6306
_reflns_number_total 6892
_reflns_threshold_expression >2sigma(I)
_cod_data_source_file 1267-3626.cff
_cod_data_source_block I
_cod_depositor_comments
;
The following automatic conversions were performed:

'_symmetry_cell_setting' value 'Monoclinic' changed to 'monoclinic'
according to /home/saulius/struct/CIF-dictionaries/cif_core.dic
dictionary named 'cif_core.dic' version 2.4.1 from 2010-06-29.

Automatic conversion script
Id: cif_fix_values 1715 2011-07-08 13:25:40Z adriana 
;
_cod_original_sg_symbol_H-M 'P2(1)/c  '
_cod_database_code 8103260

loop_
_symmetry_equiv_pos_as_xyz
'x, y, z'
'-x, y+1/2, -z+1/2'
'-x, -y, -z'
'x, -y-1/2, z-1/2'

loop_
_atom_site_label
_atom_site_type_symbol
_atom_site_fract_x
_atom_site_fract_y
_atom_site_fract_z
_atom_site_U_iso_or_equiv
_atom_site_adp_type
_atom_site_occupancy
_atom_site_symmetry_multiplicity
_atom_site_calc_flag
_atom_site_refinement_flags
S1 S 0.31156(3) 0.75071(3) 0.74548(3) 0.01844(10) Uani 1 1 d .
S2 S 0.17433(3) 0.74636(2) 0.72262(3) 0.01719(9) Uani 1 1 d .
S3 S 0.24505(2) 0.20984(2) 0.27211(3) 0.01503(9) Uani 1 1 d .
O1 O 0.25748(9) 0.21089(9) 0.39101(10) 0.0256(3) Uani 1 1 d .
O2 O 0.30284(9) 0.27655(8) 0.22185(12) 0.0287(3) Uani 1 1 d .
O3 O 0.27065(8) 0.12052(7) 0.23133(9) 0.0184(2) Uani 1 1 d .
O4 O 0.14968(8) 0.22544(8) 0.24294(10) 0.0219(2) Uani 1 1 d .
O90 O 0.01255(8) 0.25287(8) 0.38741(10) 0.0218(3) Uani 1 1 d D
H901 H 0.0531(13) 0.2538(16) 0.3414(15) 0.033 Uiso 1 1 d D
H902 H 0.0380(14) 0.2352(16) 0.4428(13) 0.033 Uiso 1 1 d D
O91 O 0.12019(9) 0.31230(9) 0.04707(10) 0.0254(3) Uani 1 1 d D
H911 H 0.1661(12) 0.3075(17) 0.0111(17) 0.038 Uiso 1 1 d D
H912 H 0.1300(16) 0.2899(16) 0.1071(13) 0.038 Uiso 1 1 d D
O92 O 0.47192(9) 0.23762(9) 0.14698(11) 0.0267(3) Uani 1 1 d D
H921 H 0.4206(11) 0.2456(17) 0.1720(18) 0.040 Uiso 1 1 d D
H922 H 0.4621(16) 0.2211(17) 0.0835(12) 0.040 Uiso 1 1 d D
O93 O 0.41631(11) 0.30548(11) 0.43607(13) 0.0380(3) Uani 1 1 d D
H931 H 0.3685(13) 0.305(2) 0.470(2) 0.057 Uiso 1 1 d D
H932 H 0.4128(19) 0.310(2) 0.3704(11) 0.057 Uiso 1 1 d D
N1 N 0.42582(9) 0.61692(9) 0.88949(11) 0.0164(3) Uani 1 1 d .
H711 H 0.4546(15) 0.6608(16) 0.8755(18) 0.025 Uiso 1 1 d .
N2 N 0.34571(9) 0.49725(9) 0.86690(11) 0.0153(2) Uani 1 1 d .
H721 H 0.3149(15) 0.4571(15) 0.8308(18) 0.023 Uiso 1 1 d .
N3 N 0.16235(9) 0.48181(9) 0.60962(11) 0.0150(2) Uani 1 1 d .
H731 H 0.1964(15) 0.4424(15) 0.6492(18) 0.023 Uiso 1 1 d .
N4 N 0.08039(9) 0.59934(9) 0.57827(10) 0.0155(3) Uani 1 1 d .
H741 H 0.0510(15) 0.6473(16) 0.5905(17) 0.023 Uiso 1 1 d .
C1 C 0.38281(10) 0.56639(10) 0.81717(12) 0.0154(3) Uani 1 1 d .
C2 C 0.12319(10) 0.55250(10) 0.65417(12) 0.0143(3) Uani 1 1 d .
C11 C 0.41598(10) 0.57916(10) 0.99126(12) 0.0158(3) Uani 1 1 d .
C12 C 0.36440(10) 0.50296(10) 0.97716(12) 0.0159(3) Uani 1 1 d .
C13 C 0.34082(11) 0.44880(11) 1.06414(13) 0.0191(3) Uani 1 1 d .
H13 H 0.3056 0.3970 1.0544 0.023 Uiso 1 1 calc R
C14 C 0.37164(11) 0.47495(11) 1.16538(13) 0.0209(3) Uani 1 1 d .
H14 H 0.3567 0.4405 1.2272 0.025 Uiso 1 1 calc R
C15 C 0.42455(11) 0.55128(11) 1.17913(13) 0.0200(3) Uani 1 1 d .
H15 H 0.4446 0.5666 1.2500 0.024 Uiso 1 1 calc R
C16 C 0.44831(11) 0.60467(11) 1.09281(13) 0.0183(3) Uani 1 1 d .
H16 H 0.4846 0.6558 1.1022 0.022 Uiso 1 1 calc R
C21 C 0.37614(10) 0.58239(10) 0.69954(12) 0.0156(3) Uani 1 1 d .
C22 C 0.34689(10) 0.66399(11) 0.65822(13) 0.0172(3) Uani 1 1 d .
C23 C 0.33875(12) 0.67499(11) 0.54619(13) 0.0211(3) Uani 1 1 d .
H23 H 0.3204 0.7304 0.5176 0.025 Uiso 1 1 calc R
C24 C 0.35720(12) 0.60581(12) 0.47631(13) 0.0227(3) Uani 1 1 d .
H24 H 0.3507 0.6138 0.4002 0.027 Uiso 1 1 calc R
C25 C 0.38520(11) 0.52465(11) 0.51709(13) 0.0201(3) Uani 1 1 d .
H25 H 0.3973 0.4772 0.4689 0.024 Uiso 1 1 calc R
C26 C 0.39545(10) 0.51325(11) 0.62787(13) 0.0176(3) Uani 1 1 d .
H26 H 0.4157 0.4582 0.6555 0.021 Uiso 1 1 calc R
C31 C 0.09304(10) 0.55824(10) 0.47878(12) 0.0158(3) Uani 1 1 d .
C32 C 0.14564(10) 0.48340(10) 0.49842(12) 0.0156(3) Uani 1 1 d .
C33 C 0.17263(11) 0.42691(11) 0.41540(13) 0.0200(3) Uani 1 1 d .
H33 H 0.2083 0.3760 0.4292 0.024 Uiso 1 1 calc R
C34 C 0.14440(12) 0.44936(12) 0.31152(14) 0.0229(3) Uani 1 1 d .
H34 H 0.1616 0.4131 0.2521 0.028 Uiso 1 1 calc R
C35 C 0.09112(12) 0.52415(12) 0.29195(13) 0.0222(3) Uani 1 1 d .
H35 H 0.0731 0.5369 0.2195 0.027 Uiso 1 1 calc R
C36 C 0.06378(11) 0.58024(11) 0.37458(13) 0.0196(3) Uani 1 1 d .
H36 H 0.0273 0.6306 0.3609 0.023 Uiso 1 1 calc R
C41 C 0.12638(10) 0.57248(10) 0.77085(12) 0.0146(3) Uani 1 1 d .
C42 C 0.14427(10) 0.65766(10) 0.81028(12) 0.0163(3) Uani 1 1 d .
C43 C 0.14462(12) 0.67238(11) 0.92205(13) 0.0213(3) Uani 1 1 d .
H43 H 0.1550 0.7302 0.9493 0.026 Uiso 1 1 calc R
C44 C 0.12993(12) 0.60336(12) 0.99377(13) 0.0235(3) Uani 1 1 d .
H44 H 0.1303 0.6142 1.0698 0.028 Uiso 1 1 calc R
C45 C 0.11467(11) 0.51843(11) 0.95530(13) 0.0197(3) Uani 1 1 d .
H45 H 0.1058 0.4711 1.0048 0.024 Uiso 1 1 calc R
C46 C 0.11241(10) 0.50314(10) 0.84432(13) 0.0164(3) Uani 1 1 d .
H46 H 0.1013 0.4453 0.8178 0.020 Uiso 1 1 calc R

loop_
_atom_site_aniso_label
_atom_site_aniso_U_11
_atom_site_aniso_U_22
_atom_site_aniso_U_33
_atom_site_aniso_U_23
_atom_site_aniso_U_13
_atom_site_aniso_U_12
S1 0.01941(19) 0.01441(18) 0.02150(19) -0.00231(13) 0.00218(14) -0.00305(13)
S2 0.01918(19) 0.01251(17) 0.01991(19) 0.00156(13) 0.00243(14) 0.00178(13)
S3 0.01659(18) 0.01193(17) 0.01658(17) -0.00012(13) 0.00176(13) 0.00072(13)
O1 0.0279(6) 0.0311(7) 0.0179(6) -0.0050(5) -0.0020(5) 0.0040(5)
O2 0.0292(7) 0.0164(6) 0.0407(8) 0.0036(5) 0.0093(6) -0.0044(5)
O3 0.0215(5) 0.0126(5) 0.0210(5) -0.0024(4) -0.0018(4) 0.0019(4)
O4 0.0189(6) 0.0266(6) 0.0201(6) 0.0018(5) 0.0009(4) 0.0066(5)
O90 0.0180(6) 0.0239(6) 0.0234(6) 0.0033(5) 0.0030(5) 0.0066(5)
O91 0.0282(6) 0.0277(7) 0.0202(6) 0.0034(5) -0.0018(5) 0.0002(5)
O92 0.0218(6) 0.0268(7) 0.0315(7) 0.0019(5) 0.0021(5) -0.0060(5)
O93 0.0342(8) 0.0437(9) 0.0360(8) -0.0024(7) -0.0077(6) -0.0016(7)
N1 0.0161(6) 0.0161(6) 0.0170(6) -0.0006(5) 0.0000(5) -0.0034(5)
N2 0.0161(6) 0.0140(6) 0.0157(6) 0.0004(5) -0.0012(5) -0.0019(5)
N3 0.0162(6) 0.0135(6) 0.0153(6) -0.0007(5) 0.0000(5) 0.0010(5)
N4 0.0168(6) 0.0144(6) 0.0152(6) 0.0008(5) 0.0011(5) 0.0017(5)
C1 0.0135(6) 0.0153(7) 0.0175(7) -0.0010(5) 0.0007(5) -0.0003(5)
C2 0.0139(6) 0.0128(6) 0.0162(7) 0.0003(5) 0.0016(5) -0.0008(5)
C11 0.0142(7) 0.0161(7) 0.0171(7) -0.0003(5) 0.0013(5) 0.0021(5)
C12 0.0140(6) 0.0172(7) 0.0164(7) -0.0011(5) -0.0012(5) 0.0010(5)
C13 0.0186(7) 0.0189(7) 0.0199(7) 0.0024(6) -0.0002(6) -0.0003(6)
C14 0.0212(8) 0.0230(8) 0.0184(7) 0.0038(6) 0.0011(6) 0.0040(6)
C15 0.0205(7) 0.0240(8) 0.0157(7) -0.0031(6) -0.0011(6) 0.0061(6)
C16 0.0172(7) 0.0182(7) 0.0195(7) -0.0043(6) -0.0013(6) 0.0013(6)
C21 0.0138(6) 0.0171(7) 0.0158(7) 0.0002(5) 0.0010(5) -0.0025(5)
C22 0.0169(7) 0.0168(7) 0.0178(7) -0.0003(6) 0.0030(5) -0.0014(6)
C23 0.0241(8) 0.0209(8) 0.0182(7) 0.0040(6) 0.0033(6) 0.0024(6)
C24 0.0251(8) 0.0277(9) 0.0155(7) 0.0014(6) 0.0034(6) 0.0020(7)
C25 0.0195(7) 0.0234(8) 0.0174(7) -0.0030(6) 0.0041(6) 0.0014(6)
C26 0.0153(7) 0.0184(7) 0.0191(7) -0.0004(6) 0.0018(6) 0.0011(6)
C31 0.0155(7) 0.0158(7) 0.0160(7) 0.0002(5) 0.0016(5) -0.0031(5)
C32 0.0154(7) 0.0155(7) 0.0160(7) -0.0009(5) 0.0002(5) -0.0026(5)
C33 0.0208(7) 0.0183(7) 0.0209(8) -0.0040(6) 0.0027(6) -0.0017(6)
C34 0.0255(8) 0.0252(8) 0.0181(7) -0.0059(6) 0.0049(6) -0.0079(7)
C35 0.0250(8) 0.0272(8) 0.0145(7) 0.0018(6) 0.0009(6) -0.0093(7)
C36 0.0200(7) 0.0207(8) 0.0180(7) 0.0043(6) -0.0008(6) -0.0042(6)
C41 0.0139(6) 0.0153(7) 0.0146(7) -0.0005(5) 0.0011(5) 0.0016(5)
C42 0.0177(7) 0.0143(7) 0.0171(7) 0.0008(5) 0.0036(5) 0.0007(5)
C43 0.0276(8) 0.0178(7) 0.0184(7) -0.0041(6) 0.0044(6) -0.0029(6)
C44 0.0314(9) 0.0246(8) 0.0146(7) -0.0017(6) 0.0047(6) -0.0027(7)
C45 0.0217(8) 0.0204(8) 0.0170(7) 0.0030(6) 0.0037(6) -0.0006(6)
C46 0.0170(7) 0.0145(7) 0.0179(7) 0.0006(5) 0.0019(5) -0.0002(5)

loop_
_atom_type_symbol
_atom_type_description
_atom_type_scat_dispersion_real
_atom_type_scat_dispersion_imag
_atom_type_scat_source
C C 0.0033 0.0016 'International Tables Vol C Tables 4.2.6.8 and 6.1.1.4'
H H 0.0000 0.0000 'International Tables Vol C Tables 4.2.6.8 and 6.1.1.4'
N N 0.0061 0.0033 'International Tables Vol C Tables 4.2.6.8 and 6.1.1.4'
O O 0.0106 0.0060 'International Tables Vol C Tables 4.2.6.8 and 6.1.1.4'
S S 0.1246 0.1234 'International Tables Vol C Tables 4.2.6.8 and 6.1.1.4'

loop_
_geom_angle_atom_site_label_1
_geom_angle_atom_site_label_2
_geom_angle_atom_site_label_3
_geom_angle
C22 S1 S2 100.77(6)
C42 S2 S1 100.99(5)
O2 S3 O4 110.31(8)
O2 S3 O1 109.95(8)
O4 S3 O1 110.85(7)
O2 S3 O3 109.56(7)
O4 S3 O3 107.90(7)
O1 S3 O3 108.21(7)
H901 O90 H902 103.9(18)
H911 O91 H912 107.7(19)
H921 O92 H922 103.6(18)
H931 O93 H932 117(2)
C1 N1 C11 108.35(13)
C1 N1 H711 125.5(16)
C11 N1 H711 126.1(16)
C1 N2 C12 108.63(13)
C1 N2 H721 121.7(14)
C12 N2 H721 129.7(14)
C2 N3 C32 108.31(13)
C2 N3 H731 122.7(14)
C32 N3 H731 128.9(14)
C2 N4 C31 108.34(13)
C2 N4 H741 124.5(14)
C31 N4 H741 127.2(14)
N2 C1 N1 109.94(14)
N2 C1 C21 123.73(14)
N1 C1 C21 126.32(14)
N4 C2 N3 110.20(13)
N4 C2 C41 126.14(14)
N3 C2 C41 123.65(14)
N1 C11 C16 131.35(15)
N1 C11 C12 106.77(13)
C16 C11 C12 121.87(15)
N2 C12 C13 131.69(15)
N2 C12 C11 106.30(13)
C13 C12 C11 122.01(15)
C14 C13 C12 116.13(15)
C14 C13 H13 121.9
C12 C13 H13 121.9
C13 C14 C15 121.70(15)
C13 C14 H14 119.1
C15 C14 H14 119.1
C16 C15 C14 122.13(15)
C16 C15 H15 118.9
C14 C15 H15 118.9
C15 C16 C11 116.14(15)
C15 C16 H16 121.9
C11 C16 H16 121.9
C26 C21 C22 119.59(14)
C26 C21 C1 118.94(14)
C22 C21 C1 121.40(14)
C23 C22 C21 119.27(15)
C23 C22 S1 119.01(13)
C21 C22 S1 121.53(12)
C24 C23 C22 120.52(16)
C24 C23 H23 119.7
C22 C23 H23 119.7
C23 C24 C25 120.31(15)
C23 C24 H24 119.8
C25 C24 H24 119.8
C26 C25 C24 119.87(15)
C26 C25 H25 120.1
C24 C25 H25 120.1
C25 C26 C21 120.42(15)
C25 C26 H26 119.8
C21 C26 H26 119.8
N4 C31 C36 131.54(15)
N4 C31 C32 106.78(13)
C36 C31 C32 121.68(15)
N3 C32 C33 131.40(15)
N3 C32 C31 106.36(13)
C33 C32 C31 122.24(15)
C34 C33 C32 116.08(16)
C34 C33 H33 122.0
C32 C33 H33 122.0
C33 C34 C35 121.65(16)
C33 C34 H34 119.2
C35 C34 H34 119.2
C36 C35 C34 122.34(16)
C36 C35 H35 118.8
C34 C35 H35 118.8
C35 C36 C31 115.99(16)
C35 C36 H36 122.0
C31 C36 H36 122.0
C46 C41 C42 119.61(14)
C46 C41 C2 118.17(14)
C42 C41 C2 122.21(14)
C43 C42 C41 119.24(14)
C43 C42 S2 118.50(12)
C41 C42 S2 122.11(12)
C44 C43 C42 120.52(15)
C44 C43 H43 119.7
C42 C43 H43 119.7
C43 C44 C45 120.49(15)
C43 C44 H44 119.8
C45 C44 H44 119.8
C46 C45 C44 119.62(15)
C46 C45 H45 120.2
C44 C45 H45 120.2
C45 C46 C41 120.49(15)
C45 C46 H46 119.8
C41 C46 H46 119.8

loop_
_geom_bond_atom_site_label_1
_geom_bond_atom_site_label_2
_geom_bond_distance
S1 C22 1.7775(16)
S1 S2 2.0511(6)
S2 C42 1.7816(16)
S3 O2 1.4632(13)
S3 O4 1.4747(12)
S3 O1 1.4750(12)
S3 O3 1.4934(12)
O90 H901 0.826(13)
O90 H902 0.823(13)
O91 H911 0.816(13)
O91 H912 0.826(13)
O92 H921 0.830(13)
O92 H922 0.833(13)
O93 H931 0.826(13)
O93 H932 0.813(13)
N1 C1 1.335(2)
N1 C11 1.386(2)
N1 H711 0.81(2)
N2 C1 1.333(2)
N2 C12 1.387(2)
N2 H721 0.88(2)
N3 C2 1.3368(19)
N3 C32 1.391(2)
N3 H731 0.92(2)
N4 C2 1.332(2)
N4 C31 1.388(2)
N4 H741 0.86(2)
C1 C21 1.471(2)
C2 C41 1.469(2)
C11 C16 1.392(2)
C11 C12 1.395(2)
C12 C13 1.395(2)
C13 C14 1.384(2)
C13 H13 0.9500
C14 C15 1.407(2)
C14 H14 0.9500
C15 C16 1.382(2)
C15 H15 0.9500
C16 H16 0.9500
C21 C26 1.400(2)
C21 C22 1.405(2)
C22 C23 1.394(2)
C23 C24 1.384(2)
C23 H23 0.9500
C24 C25 1.391(2)
C24 H24 0.9500
C25 C26 1.383(2)
C25 H25 0.9500
C26 H26 0.9500
C31 C36 1.393(2)
C31 C32 1.397(2)
C32 C33 1.393(2)
C33 C34 1.387(2)
C33 H33 0.9500
C34 C35 1.401(3)
C34 H34 0.9500
C35 C36 1.387(2)
C35 H35 0.9500
C36 H36 0.9500
C41 C46 1.402(2)
C41 C42 1.404(2)
C42 C43 1.394(2)
C43 C44 1.387(2)
C43 H43 0.9500
C44 C45 1.390(2)
C44 H44 0.9500
C45 C46 1.386(2)
C45 H45 0.9500
C46 H46 0.9500

loop_
_geom_hbond_atom_site_label_D
_geom_hbond_atom_site_label_H
_geom_hbond_atom_site_label_A
_geom_hbond_distance_DH
_geom_hbond_distance_HA
_geom_hbond_distance_DA
_geom_hbond_angle_DHA
_geom_hbond_site_symmetry_A
O90 H901 O4 0.826(13) 1.927(14) 2.7358(17) 166(2) .
O90 H902 O91 0.823(13) 1.907(14) 2.7125(18) 166(2) 4_566
O91 H911 O1 0.816(13) 2.027(14) 2.8241(19) 165(2) 4_565
O91 H912 O4 0.826(13) 1.958(13) 2.7808(17) 174(3) .
O92 H921 O2 0.830(13) 1.909(14) 2.7351(19) 174(3) .
O92 H922 O93 0.833(13) 1.977(14) 2.799(2) 169(2) 4_565
O93 H931 O1 0.826(13) 2.38(3) 2.808(2) 113(2) .
O93 H932 O2 0.813(13) 2.50(2) 3.153(2) 139(2) .
N1 H711 O92 0.81(2) 1.91(2) 2.7128(19) 175(2) 3_666
N2 H721 O3 0.88(2) 1.82(2) 2.6821(18) 167(2) 4_566
N3 H731 O3 0.92(2) 1.77(2) 2.6842(18) 172(2) 4_566
N4 H741 O90 0.86(2) 1.80(2) 2.6633(18) 178(2) 3_566

loop_
_geom_torsion_atom_site_label_1
_geom_torsion_atom_site_label_2
_geom_torsion_atom_site_label_3
_geom_torsion_atom_site_label_4
_geom_torsion
C22 S1 S2 C42 80.89(8)
C12 N2 C1 N1 0.60(18)
C12 N2 C1 C21 -179.56(14)
C11 N1 C1 N2 -0.27(18)
C11 N1 C1 C21 179.89(14)
C31 N4 C2 N3 -0.89(17)
C31 N4 C2 C41 -179.46(14)
C32 N3 C2 N4 1.13(17)
C32 N3 C2 C41 179.75(14)
C1 N1 C11 C16 179.11(16)
C1 N1 C11 C12 -0.17(17)
C1 N2 C12 C13 179.26(17)
C1 N2 C12 C11 -0.68(17)
N1 C11 C12 N2 0.51(16)
C16 C11 C12 N2 -178.85(14)
N1 C11 C12 C13 -179.44(14)
C16 C11 C12 C13 1.2(2)
N2 C12 C13 C14 180.00(16)
C11 C12 C13 C14 -0.1(2)
C12 C13 C14 C15 -0.7(2)
C13 C14 C15 C16 0.4(3)
C14 C15 C16 C11 0.7(2)
N1 C11 C16 C15 179.34(16)
C12 C11 C16 C15 -1.5(2)
N2 C1 C21 C26 -48.5(2)
N1 C1 C21 C26 131.31(17)
N2 C1 C21 C22 128.51(17)
N1 C1 C21 C22 -51.7(2)
C26 C21 C22 C23 -0.8(2)
C1 C21 C22 C23 -177.83(14)
C26 C21 C22 S1 174.16(12)
C1 C21 C22 S1 -2.8(2)
S2 S1 C22 C23 69.23(13)
S2 S1 C22 C21 -105.77(13)
C21 C22 C23 C24 1.5(2)
S1 C22 C23 C24 -173.63(13)
C22 C23 C24 C25 -0.8(3)
C23 C24 C25 C26 -0.6(3)
C24 C25 C26 C21 1.2(2)
C22 C21 C26 C25 -0.5(2)
C1 C21 C26 C25 176.55(14)
C2 N4 C31 C36 -179.25(16)
C2 N4 C31 C32 0.29(17)
C2 N3 C32 C33 178.37(16)
C2 N3 C32 C31 -0.91(17)
N4 C31 C32 N3 0.38(16)
C36 C31 C32 N3 179.97(14)
N4 C31 C32 C33 -178.99(14)
C36 C31 C32 C33 0.6(2)
N3 C32 C33 C34 -179.03(16)
C31 C32 C33 C34 0.2(2)
C32 C33 C34 C35 -0.6(2)
C33 C34 C35 C36 0.3(3)
C34 C35 C36 C31 0.5(2)
N4 C31 C36 C35 178.59(16)
C32 C31 C36 C35 -0.9(2)
N4 C2 C41 C46 134.90(16)
N3 C2 C41 C46 -43.5(2)
N4 C2 C41 C42 -46.2(2)
N3 C2 C41 C42 135.44(16)
C46 C41 C42 C43 -2.3(2)
C2 C41 C42 C43 178.81(15)
C46 C41 C42 S2 173.29(12)
C2 C41 C42 S2 -5.6(2)
S1 S2 C42 C43 74.42(13)
S1 S2 C42 C41 -101.18(13)
C41 C42 C43 C44 1.7(2)
S2 C42 C43 C44 -173.98(14)
C42 C43 C44 C45 0.0(3)
C43 C44 C45 C46 -1.3(3)
C44 C45 C46 C41 0.7(2)
C42 C41 C46 C45 1.1(2)
C2 C41 C46 C45 -179.97(14)
